data_4321930
loop_
_publ_author_name
'Bodo M\"uller'
'Astrid Schneider'
'Markus Tesmer'
'Heinrich Vahrenkamp'

_publ_section_title
;
 Alcohol and Aldehyde Adducts of Zinc Thiolates: Structural Modeling of
 Alcoholdehydrogenase
;
_journal_name_full 'Inorganic Chemistry'
_journal_page_first 1900
_journal_page_last 1907
_journal_paper_doi 10.1021/ic981227m
_journal_volume 38
_journal_year 1999
_chemical_compound_source 'Dichloromethane/Petrolether 60/70'
_chemical_formula_sum 'C21 H11 F10 N O S2 Zn'
_chemical_formula_weight 612.80
_chemical_name_common (2-Dimethylaminobenzaldehyde)-zinc-bis(pentafluorothiophenolate)
_space_group_IT_number 4
_symmetry_cell_setting monoclinic
_symmetry_space_group_name_Hall 'P 2yb'
_symmetry_space_group_name_H-M 'P 1 21 1'
_atom_sites_solution_hydrogens geom
_atom_sites_solution_primary heavy
_atom_sites_solution_secondary difmap
_audit_creation_method SHELXL-97
_cell_angle_alpha 90.00(2)
_cell_angle_beta 90.60(2)
_cell_angle_gamma 90.00(3)
_cell_formula_units_Z 2
_cell_length_a 11.064(4)
_cell_length_b 7.510(2)
_cell_length_c 13.779(3)
_cell_measurement_reflns_used 25
_cell_measurement_temperature 293(2)
_cell_measurement_theta_max 14.73
_cell_measurement_theta_min 4.81
_cell_volume 1144.8(6)
_computing_cell_refinement 'EXPRESS (Nonius)'
_computing_data_collection 'EXPRESS (Nonius)'
_computing_data_reduction 'CADFOR/CADSEX (Keller, 1991)'
_computing_molecular_graphics 'XP 4.32/5.03 (SHELXTL, Siemens, 1990/1994)'
_computing_publication_material 'SHELXL-97 (Sheldrick, 1997)'
_computing_structure_refinement 'SHELXL-97 (Sheldrick, 1997)'
_computing_structure_solution 'XS 5.03 (SHELXTL, Siemens, 1994)'
_diffrn_ambient_temperature 293(2)
_diffrn_measured_fraction_theta_full 0.998
_diffrn_measured_fraction_theta_max 0.998
_diffrn_measurement_device_type Nonius-Turbo-CAD4
_diffrn_measurement_method Omega-2Theta
_diffrn_radiation_monochromator graphite
_diffrn_radiation_source 'fine-focus sealed tube'
_diffrn_radiation_type MoK\a
_diffrn_radiation_wavelength 0.71073
_diffrn_reflns_av_R_equivalents 0.0998
_diffrn_reflns_av_sigmaI/netI 0.2103
_diffrn_reflns_limit_h_max 0
_diffrn_reflns_limit_h_min -12
_diffrn_reflns_limit_k_max 8
_diffrn_reflns_limit_k_min -8
_diffrn_reflns_limit_l_max 15
_diffrn_reflns_limit_l_min -15
_diffrn_reflns_number 3417
_diffrn_reflns_theta_full 23.06
_diffrn_reflns_theta_max 23.06
_diffrn_reflns_theta_min 2.96
_diffrn_standards_interval_count 'OCR, 2 measured every 200 refl.'
_diffrn_standards_interval_time 'ICR, 2 measured every 1800 s'
_diffrn_standards_number 2
_exptl_absorpt_coefficient_mu 1.352
_exptl_absorpt_correction_T_max 0.916
_exptl_absorpt_correction_T_min 0.779
_exptl_absorpt_correction_type empirical
_exptl_crystal_colour Colourless
_exptl_crystal_density_diffrn 1.778
_exptl_crystal_density_method 'not measured'
_exptl_crystal_description 'Transparent bars'
_exptl_crystal_F_000 608
_exptl_crystal_size_max 0.40
_exptl_crystal_size_mid 0.10
_exptl_crystal_size_min 0.03
_refine_diff_density_max 0.393
_refine_diff_density_min -0.564
_refine_diff_density_rms 0.086
_refine_ls_abs_structure_details 'Flack H D (1983), Acta Cryst. A39, 876-881'
_refine_ls_abs_structure_Flack 0.00(4)
_refine_ls_extinction_method none
_refine_ls_goodness_of_fit_ref 1.020
_refine_ls_hydrogen_treatment 'riding model'
_refine_ls_matrix_type full
_refine_ls_number_parameters 325
_refine_ls_number_reflns 3223
_refine_ls_number_restraints 1
_refine_ls_restrained_S_all 1.020
_refine_ls_R_factor_all 0.2373
_refine_ls_R_factor_gt 0.0580
_refine_ls_shift/su_max 0.000
_refine_ls_shift/su_mean 0.000
_refine_ls_structure_factor_coef Fsqd
_refine_ls_weighting_details 'w=1/[\s^2^(Fo^2^)+(0.0958P)^2^+1.5285P] where P=(Fo^2^+2Fc^2^)/3'
_refine_ls_weighting_scheme calc
_refine_ls_wR_factor_gt 0.1354
_refine_ls_wR_factor_ref 0.1880
_reflns_number_gt 1632
_reflns_number_total 3223
_reflns_threshold_expression >2sigma(I)
_cod_data_source_file ic981227m_8.cif
_cod_data_source_block m73[comp.no.13]
_cod_depositor_comments
;
The following automatic conversions were performed:

'_geom_bond_publ_flag' value 'Y' changed to 'y' according to the
built-in table from CIF Core dictionary named 'cif_core.dic' version
2.4.1 from 2010-06-29 (39 times).

'_geom_angle_publ_flag' value 'Y'
changed to 'y' according to the built-in table from CIF Core
dictionary named 'cif_core.dic' version 2.4.1 from 2010-06-29 (62
times).

'_geom_torsion_publ_flag' value 'Y' changed to 'y' according
to the built-in table from CIF Core dictionary named 'cif_core.dic'
version 2.4.1 from 2010-06-29 (90 times).

Automatic conversion script
Id: cif_fix_values 1673 2011-04-08 12:14:43Z adriana 

The following automatic conversions were performed:

'_refine_ls_weighting_scheme' value 'calc
w=1/[\s^2^(Fo^2^)+(0.0958P)^2^+1.5285P] where P=(Fo^2^+2Fc^2^)/3' was
changed to 'calc'. New tag '_refine_ls_weighting_details' was
created. The value of the new tag was set to
'w=1/[\s^2^(Fo^2^)+(0.0958P)^2^+1.5285P] where P=(Fo^2^+2Fc^2^)/3'.

Automatic conversion script
Id: cif_fix_values 3143 2015-03-26 13:38:13Z robertas 

The following automatic conversions were performed:

'_atom_sites_solution_primary' value 'heavy-atom method' was changed
to 'heavy'.

Automatic conversion script
Id: cif_fix_values 6452 2018-10-05 10:23:21Z andrius 
;
_cod_database_code 4321930

loop_
_symmetry_equiv_pos_as_xyz
'x, y, z'
'-x, y+1/2, -z'

loop_
_atom_site_label
_atom_site_type_symbol
_atom_site_fract_x
_atom_site_fract_y
_atom_site_fract_z
_atom_site_U_iso_or_equiv
_atom_site_adp_type
_atom_site_occupancy
_atom_site_calc_flag
_atom_site_refinement_flags
_atom_site_disorder_assembly
_atom_site_disorder_group
Zn1 Zn 0.26425(15) 0.0733(2) 0.57169(11) 0.0576(5) Uani 1 d . . .
S1 S 0.2182(4) -0.1530(5) 0.6722(3) 0.0716(12) Uani 1 d . . .
S2 S 0.2357(3) 0.3629(5) 0.6077(3) 0.0575(10) Uani 1 d . . .
N1 N 0.2007(10) 0.0179(15) 0.4312(9) 0.065(4) Uani 1 d . . .
O1 O 0.4376(8) 0.0261(13) 0.5164(7) 0.064(3) Uani 1 d . . .
C1 C 0.1640(16) -0.0356(19) 0.7732(11) 0.060(4) Uani 1 d . . .
C2 C 0.0567(14) 0.055(3) 0.7748(11) 0.067(4) Uani 1 d . . .
C3 C 0.0078(17) 0.138(2) 0.8538(15) 0.080(5) Uani 1 d . . .
C4 C 0.0746(19) 0.134(2) 0.9387(14) 0.080(5) Uani 1 d . . .
C5 C 0.1830(17) 0.051(3) 0.9427(11) 0.072(4) Uani 1 d . . .
C6 C 0.2261(14) -0.034(2) 0.8625(13) 0.066(5) Uani 1 d . . .
C7 C 0.2984(13) 0.3761(18) 0.7243(9) 0.048(3) Uani 1 d . . .
C8 C 0.4130(13) 0.3240(18) 0.7485(10) 0.050(3) Uani 1 d . . .
C9 C 0.4681(16) 0.344(2) 0.8365(13) 0.073(5) Uani 1 d . . .
C10 C 0.403(2) 0.419(3) 0.9105(13) 0.086(5) Uani 1 d . . .
C11 C 0.2885(19) 0.473(2) 0.8914(12) 0.074(5) Uani 1 d . . .
C12 C 0.2350(16) 0.4520(19) 0.8023(12) 0.059(4) Uani 1 d . . .
C13 C 0.3838(13) 0.1555(18) 0.3619(10) 0.051(4) Uani 1 d . . .
C14 C 0.2587(15) 0.1296(16) 0.3598(9) 0.054(4) Uani 1 d . . .
C15 C 0.1934(15) 0.202(3) 0.2861(13) 0.084(5) Uani 1 d . . .
H15 H 0.1108 0.1801 0.2810 0.101 Uiso 1 calc R . .
C16 C 0.252(2) 0.311(3) 0.2158(13) 0.093(6) Uani 1 d . . .
H16 H 0.2067 0.3657 0.1669 0.112 Uiso 1 calc R . .
C17 C 0.370(2) 0.336(3) 0.2199(14) 0.096(6) Uani 1 d . . .
H17 H 0.4068 0.4075 0.1737 0.116 Uiso 1 calc R . .
C18 C 0.4394(18) 0.258(2) 0.2915(13) 0.083(5) Uani 1 d . . .
H18 H 0.5228 0.2731 0.2927 0.100 Uiso 1 calc R . .
C19 C 0.4624(13) 0.090(3) 0.4374(12) 0.068(4) Uani 1 d . . .
H19 H 0.5446 0.0972 0.4243 0.082 Uiso 1 calc R . .
C20 C 0.2266(16) -0.180(2) 0.4107(12) 0.087(5) Uani 1 d . . .
H20A H 0.1810 -0.2170 0.3546 0.131 Uiso 1 calc R . .
H20B H 0.2036 -0.2498 0.4657 0.131 Uiso 1 calc R . .
H20C H 0.3113 -0.1952 0.3989 0.131 Uiso 1 calc R . .
C21 C 0.0688(13) 0.042(3) 0.4373(12) 0.106(7) Uani 1 d . . .
H21A H 0.0513 0.1605 0.4588 0.159 Uiso 1 calc R . .
H21B H 0.0365 -0.0424 0.4826 0.159 Uiso 1 calc R . .
H21C H 0.0327 0.0227 0.3745 0.159 Uiso 1 calc R . .
F1 F -0.0116(7) 0.0635(17) 0.6908(7) 0.093(3) Uani 1 d . . .
F2 F -0.0955(9) 0.2271(18) 0.8487(8) 0.117(4) Uani 1 d . . .
F3 F 0.0314(10) 0.2182(18) 1.0168(8) 0.117(4) Uani 1 d . . .
F4 F 0.2471(10) 0.0480(19) 1.0248(7) 0.114(3) Uani 1 d . . .
F5 F 0.3336(8) -0.1178(14) 0.8676(7) 0.087(3) Uani 1 d . . .
F6 F 0.4831(7) 0.2460(13) 0.6795(6) 0.078(3) Uani 1 d . . .
F7 F 0.5816(10) 0.2929(15) 0.8536(7) 0.110(4) Uani 1 d . . .
F8 F 0.4540(12) 0.4459(18) 0.9979(7) 0.131(4) Uani 1 d . . .
F9 F 0.2197(10) 0.5428(18) 0.9647(7) 0.115(4) Uani 1 d . . .
F10 F 0.1191(8) 0.5005(10) 0.7899(6) 0.080(3) Uani 1 d . . .

loop_
_atom_site_aniso_label
_atom_site_aniso_U_11
_atom_site_aniso_U_22
_atom_site_aniso_U_33
_atom_site_aniso_U_23
_atom_site_aniso_U_13
_atom_site_aniso_U_12
Zn1 0.0641(11) 0.0550(10) 0.0537(9) -0.0004(11) 0.0024(7) -0.0028(11)
S1 0.098(3) 0.049(2) 0.067(2) 0.006(2) 0.015(2) 0.001(2)
S2 0.059(2) 0.050(2) 0.062(2) 0.0041(19) -0.0105(18) 0.0000(19)
N1 0.054(8) 0.071(11) 0.069(8) -0.001(7) -0.003(6) -0.012(6)
O1 0.056(6) 0.074(8) 0.062(6) -0.007(5) -0.003(5) 0.004(5)
C1 0.069(12) 0.046(9) 0.064(10) 0.009(8) 0.006(9) -0.017(8)
C2 0.048(9) 0.071(11) 0.082(11) 0.020(11) 0.000(9) -0.014(11)
C3 0.064(12) 0.088(14) 0.089(14) 0.008(10) 0.030(11) 0.016(9)
C4 0.084(14) 0.073(13) 0.083(14) 0.001(9) 0.028(12) -0.014(10)
C5 0.082(12) 0.079(12) 0.056(10) 0.002(11) 0.008(9) -0.003(13)
C6 0.045(11) 0.071(11) 0.083(14) 0.002(9) 0.002(10) -0.004(8)
C7 0.051(9) 0.041(7) 0.051(8) -0.009(7) 0.000(7) -0.015(7)
C8 0.048(9) 0.056(9) 0.046(8) -0.003(7) 0.007(8) -0.006(7)
C9 0.074(12) 0.067(11) 0.078(12) 0.013(10) -0.020(11) 0.009(10)
C10 0.090(15) 0.106(16) 0.062(13) 0.004(11) -0.008(12) -0.015(12)
C11 0.094(15) 0.071(11) 0.058(12) -0.001(9) 0.023(12) -0.012(10)
C12 0.071(12) 0.052(9) 0.054(10) 0.012(8) 0.007(9) -0.002(8)
C13 0.034(9) 0.073(10) 0.047(9) -0.010(8) -0.001(7) 0.001(7)
C14 0.083(12) 0.053(10) 0.025(7) -0.002(6) -0.016(8) -0.001(7)
C15 0.052(10) 0.138(16) 0.062(12) -0.019(12) -0.006(9) -0.008(11)
C16 0.111(17) 0.104(16) 0.064(12) 0.009(11) -0.008(12) 0.023(13)
C17 0.105(18) 0.098(15) 0.087(14) -0.001(13) 0.014(13) -0.025(14)
C18 0.094(14) 0.089(14) 0.067(12) -0.012(11) 0.025(11) 0.009(12)
C19 0.054(9) 0.070(10) 0.082(11) -0.011(11) 0.004(9) -0.020(11)
C20 0.101(14) 0.050(10) 0.110(13) -0.013(9) 0.014(11) -0.024(10)
C21 0.046(10) 0.16(2) 0.110(13) -0.024(17) -0.007(9) -0.031(13)
F1 0.065(5) 0.113(7) 0.100(6) 0.032(8) -0.001(5) 0.012(7)
F2 0.070(7) 0.131(8) 0.151(10) 0.011(8) 0.031(6) 0.037(7)
F3 0.119(9) 0.124(8) 0.110(9) -0.034(8) 0.053(7) 0.006(8)
F4 0.142(9) 0.133(10) 0.068(6) -0.015(8) -0.005(6) 0.012(9)
F5 0.073(6) 0.097(7) 0.092(6) 0.002(6) -0.006(5) 0.022(6)
F6 0.055(6) 0.097(7) 0.080(6) -0.016(5) -0.008(5) 0.009(5)
F7 0.091(8) 0.146(11) 0.092(7) -0.009(7) -0.032(6) 0.005(7)
F8 0.172(12) 0.162(11) 0.058(6) -0.011(6) -0.012(7) -0.026(9)
F9 0.148(9) 0.120(10) 0.078(6) -0.015(7) 0.047(6) -0.006(9)
F10 0.074(7) 0.072(6) 0.094(6) 0.006(5) 0.025(5) 0.013(5)

loop_
_atom_type_symbol
_atom_type_description
_atom_type_scat_dispersion_real
_atom_type_scat_dispersion_imag
_atom_type_scat_source
C C 0.0033 0.0016 'International Tables Vol C Tables 4.2.6.8 and 6.1.1.4'
H H 0.0000 0.0000 'International Tables Vol C Tables 4.2.6.8 and 6.1.1.4'
N N 0.0061 0.0033 'International Tables Vol C Tables 4.2.6.8 and 6.1.1.4'
O O 0.0106 0.0060 'International Tables Vol C Tables 4.2.6.8 and 6.1.1.4'
F F 0.0171 0.0103 'International Tables Vol C Tables 4.2.6.8 and 6.1.1.4'
S S 0.1246 0.1234 'International Tables Vol C Tables 4.2.6.8 and 6.1.1.4'
Zn Zn 0.2839 1.4301 'International Tables Vol C Tables 4.2.6.8 and 6.1.1.4'

loop_
_geom_angle_atom_site_label_1
_geom_angle_atom_site_label_2
_geom_angle_atom_site_label_3
_geom_angle
_geom_angle_site_symmetry_1
_geom_angle_site_symmetry_3
_geom_angle_publ_flag
N1 Zn1 O1 86.0(4) . . y
N1 Zn1 S2 110.4(3) . . y
O1 Zn1 S2 111.9(3) . . y
N1 Zn1 S1 110.0(3) . . y
O1 Zn1 S1 108.0(3) . . y
S2 Zn1 S1 124.01(17) . . y
C1 S1 Zn1 100.9(5) . . y
C7 S2 Zn1 101.7(5) . . y
C14 N1 C21 114.5(13) . . y
C14 N1 C20 110.4(11) . . y
C21 N1 C20 108.3(14) . . y
C14 N1 Zn1 111.4(8) . . y
C21 N1 Zn1 104.2(9) . . y
C20 N1 Zn1 107.5(10) . . y
C19 O1 Zn1 118.1(10) . . y
C2 C1 C6 113.5(14) . . y
C2 C1 S1 124.4(14) . . y
C6 C1 S1 122.0(14) . . y
C1 C2 C3 126.1(16) . . y
C1 C2 F1 118.5(16) . . y
C3 C2 F1 115.4(16) . . y
F2 C3 C2 122.3(19) . . y
F2 C3 C4 120.8(17) . . y
C2 C3 C4 116.8(16) . . y
F3 C4 C5 120.6(19) . . y
F3 C4 C3 118.5(18) . . y
C5 C4 C3 120.9(17) . . y
F4 C5 C4 120.5(17) . . y
F4 C5 C6 119.5(17) . . y
C4 C5 C6 120.0(16) . . y
F5 C6 C5 119.4(16) . . y
F5 C6 C1 117.8(15) . . y
C5 C6 C1 122.7(15) . . y
C8 C7 C12 113.4(13) . . y
C8 C7 S2 124.6(10) . . y
C12 C7 S2 121.9(12) . . y
C9 C8 F6 114.6(14) . . y
C9 C8 C7 126.4(13) . . y
F6 C8 C7 119.0(12) . . y
F7 C9 C8 122.5(17) . . y
F7 C9 C10 119.2(16) . . y
C8 C9 C10 118.2(15) . . y
F8 C10 C11 121.1(19) . . y
F8 C10 C9 120.5(19) . . y
C11 C10 C9 118.3(16) . . y
C10 C11 C12 122.5(16) . . y
C10 C11 F9 119.6(17) . . y
C12 C11 F9 117.8(18) . . y
F10 C12 C11 119.1(15) . . y
F10 C12 C7 119.7(14) . . y
C11 C12 C7 121.1(16) . . y
C18 C13 C14 120.6(15) . . y
C18 C13 C19 115.3(15) . . y
C14 C13 C19 124.0(13) . . y
C15 C14 C13 118.7(14) . . y
C15 C14 N1 120.3(15) . . y
C13 C14 N1 120.8(12) . . y
C14 C15 C16 119.7(16) . . y
C17 C16 C15 120.5(19) . . y
C16 C17 C18 121(2) . . y
C17 C18 C13 119.3(19) . . y
O1 C19 C13 129.7(14) . . y

loop_
_geom_bond_atom_site_label_1
_geom_bond_atom_site_label_2
_geom_bond_distance
_geom_bond_site_symmetry_2
_geom_bond_publ_flag
Zn1 N1 2.095(12) . y
Zn1 O1 2.101(10) . y
Zn1 S2 2.254(4) . y
Zn1 S1 2.255(4) . y
S1 C1 1.759(16) . y
S2 C7 1.745(14) . y
N1 C14 1.448(17) . y
N1 C21 1.473(18) . y
N1 C20 1.537(19) . y
O1 C19 1.223(17) . y
C1 C2 1.37(2) . y
C1 C6 1.40(2) . y
C2 C3 1.37(2) . y
C2 F1 1.377(16) . y
C3 F2 1.324(19) . y
C3 C4 1.38(2) . y
C4 F3 1.340(19) . y
C4 C5 1.35(2) . y
C5 F4 1.330(17) . y
C5 C6 1.37(2) . y
C6 F5 1.346(17) . y
C7 C8 1.366(18) . y
C7 C12 1.41(2) . y
C8 C9 1.36(2) . y
C8 F6 1.365(14) . y
C9 F7 1.331(17) . y
C9 C10 1.38(2) . y
C10 F8 1.34(2) . y
C10 C11 1.35(2) . y
C11 C12 1.37(2) . y
C11 F9 1.375(19) . y
C12 F10 1.342(17) . y
C13 C18 1.39(2) . y
C13 C14 1.398(19) . y
C13 C19 1.44(2) . y
C14 C15 1.35(2) . y
C15 C16 1.43(2) . y
C16 C17 1.32(2) . y
C17 C18 1.38(2) . y

loop_
_geom_torsion_atom_site_label_1
_geom_torsion_atom_site_label_2
_geom_torsion_atom_site_label_3
_geom_torsion_atom_site_label_4
_geom_torsion
_geom_torsion_site_symmetry_1
_geom_torsion_site_symmetry_2
_geom_torsion_site_symmetry_3
_geom_torsion_site_symmetry_4
_geom_torsion_publ_flag
N1 Zn1 S1 C1 -135.0(7) . . . . y
O1 Zn1 S1 C1 132.7(7) . . . . y
S2 Zn1 S1 C1 -1.1(7) . . . . y
N1 Zn1 S2 C7 -178.5(6) . . . . y
O1 Zn1 S2 C7 -84.5(6) . . . . y
S1 Zn1 S2 C7 47.8(5) . . . . y
O1 Zn1 N1 C14 -54.8(9) . . . . y
S2 Zn1 N1 C14 57.2(9) . . . . y
S1 Zn1 N1 C14 -162.4(8) . . . . y
O1 Zn1 N1 C21 -178.8(12) . . . . y
S2 Zn1 N1 C21 -66.9(12) . . . . y
S1 Zn1 N1 C21 73.5(12) . . . . y
O1 Zn1 N1 C20 66.4(9) . . . . y
S2 Zn1 N1 C20 178.3(8) . . . . y
S1 Zn1 N1 C20 -41.3(9) . . . . y
N1 Zn1 O1 C19 43.8(12) . . . . y
S2 Zn1 O1 C19 -66.6(12) . . . . y
S1 Zn1 O1 C19 153.5(11) . . . . y
Zn1 S1 C1 C2 70.4(13) . . . . y
Zn1 S1 C1 C6 -112.6(12) . . . . y
C6 C1 C2 C3 -2(2) . . . . y
S1 C1 C2 C3 175.3(14) . . . . y
C6 C1 C2 F1 179.6(14) . . . . y
S1 C1 C2 F1 -3(2) . . . . y
C1 C2 C3 F2 178.4(15) . . . . y
F1 C2 C3 F2 -3(2) . . . . y
C1 C2 C3 C4 2(3) . . . . y
F1 C2 C3 C4 -179.3(14) . . . . y
F2 C3 C4 F3 2(2) . . . . y
C2 C3 C4 F3 178.1(15) . . . . y
F2 C3 C4 C5 -176.6(17) . . . . y
C2 C3 C4 C5 0(2) . . . . y
F3 C4 C5 F4 2(3) . . . . y
C3 C4 C5 F4 179.9(16) . . . . y
F3 C4 C5 C6 180.0(16) . . . . y
C3 C4 C5 C6 -2(3) . . . . y
F4 C5 C6 F5 -1(3) . . . . y
C4 C5 C6 F5 -179.4(15) . . . . y
F4 C5 C6 C1 -179.5(15) . . . . y
C4 C5 C6 C1 2(3) . . . . y
C2 C1 C6 F5 -179.0(13) . . . . y
S1 C1 C6 F5 4(2) . . . . y
C2 C1 C6 C5 0(2) . . . . y
S1 C1 C6 C5 -177.5(14) . . . . y
Zn1 S2 C7 C8 54.4(12) . . . . y
Zn1 S2 C7 C12 -129.0(11) . . . . y
C12 C7 C8 C9 -2(2) . . . . y
S2 C7 C8 C9 174.7(13) . . . . y
C12 C7 C8 F6 179.0(12) . . . . y
S2 C7 C8 F6 -4.1(19) . . . . y
F6 C8 C9 F7 0(2) . . . . y
C7 C8 C9 F7 -178.5(14) . . . . y
F6 C8 C9 C10 -179.0(14) . . . . y
C7 C8 C9 C10 2(3) . . . . y
F7 C9 C10 F8 2(3) . . . . y
C8 C9 C10 F8 -178.5(15) . . . . y
F7 C9 C10 C11 179.1(16) . . . . y
C8 C9 C10 C11 -1(3) . . . . y
F8 C10 C11 C12 178.2(15) . . . . y
C9 C10 C11 C12 1(3) . . . . y
F8 C10 C11 F9 -5(3) . . . . y
C9 C10 C11 F9 177.8(16) . . . . y
C10 C11 C12 F10 176.8(15) . . . . y
F9 C11 C12 F10 0(2) . . . . y
C10 C11 C12 C7 -1(3) . . . . y
F9 C11 C12 C7 -178.0(14) . . . . y
C8 C7 C12 F10 -176.5(11) . . . . y
S2 C7 C12 F10 6.6(18) . . . . y
C8 C7 C12 C11 2(2) . . . . y
S2 C7 C12 C11 -175.3(11) . . . . y
C18 C13 C14 C15 2(2) . . . . y
C19 C13 C14 C15 178.3(16) . . . . y
C18 C13 C14 N1 177.8(13) . . . . y
C19 C13 C14 N1 -6(2) . . . . y
C21 N1 C14 C15 -20(2) . . . . y
C20 N1 C14 C15 102.2(16) . . . . y
Zn1 N1 C14 C15 -138.4(12) . . . . y
C21 N1 C14 C13 163.8(13) . . . . y
C20 N1 C14 C13 -73.6(15) . . . . y
Zn1 N1 C14 C13 45.8(14) . . . . y
C13 C14 C15 C16 -4(2) . . . . y
N1 C14 C15 C16 -179.8(14) . . . . y
C14 C15 C16 C17 3(3) . . . . y
C15 C16 C17 C18 0(3) . . . . y
C16 C17 C18 C13 -2(3) . . . . y
C14 C13 C18 C17 1(2) . . . . y
C19 C13 C18 C17 -175.7(16) . . . . y
Zn1 O1 C19 C13 -18(2) . . . . y
C18 C13 C19 O1 165.2(18) . . . . y
C14 C13 C19 O1 -11(3) . . . . y
